data_7045523
loop_
_publ_author_name
'Upmann, Daniel'
'Jones, Peter G.'

_publ_section_title
;
 Bromination and iodination of diphosphane dichalcogenides.
;
_journal_issue 8
_journal_name_full 'Dalton transactions (Cambridge, England : 2003)'
_journal_page_first 2748
_journal_page_last 2758
_journal_paper_doi 10.1039/c7dt04531j
_journal_volume 47
_journal_year 2018
_chemical_formula_sum 'C14 H32 P2 Se2'
_chemical_formula_weight 420.26
_space_group_IT_number 14
_space_group_name_Hall '-P 2yn'
_space_group_name_H-M_alt 'P 1 21/n 1'
_symmetry_cell_setting monoclinic
_symmetry_space_group_name_Hall '-P 2yn'
_symmetry_space_group_name_H-M 'P 1 21/n 1'
_atom_sites_solution_hydrogens geom
_atom_sites_solution_primary direct
_atom_sites_solution_secondary difmap
_audit_creation_method SHELXL-97
_audit_update_record
;
2017-10-11 deposited with the CCDC.
2018-02-02 downloaded from the CCDC.
;
_cell_angle_alpha 90.00
_cell_angle_beta 104.577(4)
_cell_angle_gamma 90.00
_cell_formula_units_Z 2
_cell_length_a 9.3133(5)
_cell_length_b 10.4104(4)
_cell_length_c 10.1508(4)
_cell_measurement_reflns_used 5494
_cell_measurement_temperature 100(2)
_cell_measurement_theta_max 30.0730
_cell_measurement_theta_min 2.6450
_cell_volume 952.49(8)
_computing_cell_refinement 'CrysAlisPro 1.171.38.43 (Rigaku OD, 2015)'
_computing_data_collection 'CrysAlisPro 1.171.38.43 (Rigaku OD, 2015)'
_computing_data_reduction 'CrysAlisPro 1.171.38.43 (Rigaku OD, 2015)'
_computing_molecular_graphics 'Bruker XP'
_computing_publication_material SHELXL-97
_computing_structure_refinement 'SHELXL-97 (Sheldrick, 1997)'
_computing_structure_solution 'SHELXS-97 (Sheldrick, 1990)'
_diffrn_ambient_temperature 100(2)
_diffrn_detector_area_resol_mean 16.1419
_diffrn_measured_fraction_theta_full 0.994
_diffrn_measured_fraction_theta_max 0.994
_diffrn_measurement_device_type 'Oxford Diffraction Xcalibur, Eos'
_diffrn_measurement_method \w-scan
_diffrn_radiation_monochromator graphite
_diffrn_radiation_source 'fine-focus sealed tube'
_diffrn_radiation_type MoK\a
_diffrn_radiation_wavelength 0.71073
_diffrn_reflns_av_R_equivalents 0.0423
_diffrn_reflns_av_sigmaI/netI 0.0257
_diffrn_reflns_limit_h_max 13
_diffrn_reflns_limit_h_min -12
_diffrn_reflns_limit_k_max 14
_diffrn_reflns_limit_k_min -14
_diffrn_reflns_limit_l_max 14
_diffrn_reflns_limit_l_min -14
_diffrn_reflns_number 24692
_diffrn_reflns_theta_full 30.03
_diffrn_reflns_theta_max 30.03
_diffrn_reflns_theta_min 2.65
_exptl_absorpt_coefficient_mu 4.036
_exptl_absorpt_correction_T_max 1.00000
_exptl_absorpt_correction_T_min 0.65025
_exptl_absorpt_correction_type multi-scan
_exptl_absorpt_process_details
; 
CrysAlisPro 1.171.38.43 (Rigaku Oxford Diffraction, 2015) 
Empirical absorption correction using spherical harmonics, 
 implemented in SCALE3 ABSPACK scaling algorithm. 
;
_exptl_crystal_colour colourless
_exptl_crystal_density_diffrn 1.465
_exptl_crystal_density_method 'not measured'
_exptl_crystal_description block
_exptl_crystal_F_000 428
_exptl_crystal_size_max 0.20
_exptl_crystal_size_mid 0.15
_exptl_crystal_size_min 0.10
_refine_diff_density_max 1.087
_refine_diff_density_min -0.683
_refine_diff_density_rms 0.074
_refine_ls_extinction_method none
_refine_ls_goodness_of_fit_ref 1.068
_refine_ls_hydrogen_treatment constr
_refine_ls_matrix_type full
_refine_ls_number_parameters 86
_refine_ls_number_reflns 2767
_refine_ls_number_restraints 0
_refine_ls_restrained_S_all 1.068
_refine_ls_R_factor_all 0.0433
_refine_ls_R_factor_gt 0.0309
_refine_ls_shift/su_max 0.001
_refine_ls_shift/su_mean 0.000
_refine_ls_structure_factor_coef Fsqd
_refine_ls_weighting_details 'calc w=1/[\s^2^(Fo^2^)+(0.0207P)^2^+0.7947P] where P=(Fo^2^+2Fc^2^)/3'
_refine_ls_weighting_scheme calc
_refine_ls_wR_factor_gt 0.0604
_refine_ls_wR_factor_ref 0.0643
_reflns_number_gt 2285
_reflns_number_total 2767
_reflns_threshold_expression >2sigma(I)
_cod_data_source_file c7dt04531j2.cif
_cod_data_source_block samuel
_cod_depositor_comments 'Adding full bibliography for 7045509--7045531.cif.'
_cod_original_cell_volume 952.49(7)
_cod_original_sg_symbol_H-M 'P 21/n'
_cod_database_code 7045523

loop_
_symmetry_equiv_pos_as_xyz
'x, y, z'
'-x+1/2, y+1/2, -z+1/2'
'-x, -y, -z'
'x-1/2, -y-1/2, z-1/2'

loop_
_atom_site_label
_atom_site_type_symbol
_atom_site_fract_x
_atom_site_fract_y
_atom_site_fract_z
_atom_site_U_iso_or_equiv
_atom_site_adp_type
_atom_site_occupancy
_atom_site_symmetry_multiplicity
_atom_site_calc_flag
_atom_site_refinement_flags
Se1 Se 0.53957(3) 0.05522(2) 0.83243(2) 0.03267(8) Uani 1 1 d .
P1 P 0.50445(5) 0.16053(5) 0.64889(5) 0.01909(11) Uani 1 1 d .
C01 C 0.4499(2) 0.05772(19) 0.4993(2) 0.0271(4) Uani 1 1 d .
H01A H 0.3476 0.0267 0.4915 0.033 Uiso 1 1 calc R
H01B H 0.4485 0.1099 0.4174 0.033 Uiso 1 1 calc R
C1 C 0.6663(2) 0.2544(2) 0.6337(2) 0.0299(5) Uani 1 1 d .
H1 H 0.6788 0.3245 0.7031 0.036 Uiso 1 1 calc R
C2 C 0.3514(2) 0.27556(19) 0.6262(2) 0.0269(4) Uani 1 1 d .
H2 H 0.3392 0.3179 0.5356 0.032 Uiso 1 1 calc R
C11 C 0.6423(3) 0.3202(4) 0.4960(3) 0.0678(10) Uani 1 1 d .
H11A H 0.7297 0.3720 0.4943 0.102 Uiso 1 1 calc R
H11B H 0.5549 0.3759 0.4810 0.102 Uiso 1 1 calc R
H11C H 0.6269 0.2551 0.4241 0.102 Uiso 1 1 calc R
C12 C 0.8102(3) 0.1776(3) 0.6680(3) 0.0513(7) Uani 1 1 d .
H12A H 0.8134 0.1214 0.5913 0.077 Uiso 1 1 calc R
H12B H 0.8148 0.1253 0.7492 0.077 Uiso 1 1 calc R
H12C H 0.8949 0.2366 0.6854 0.077 Uiso 1 1 calc R
C21 C 0.3854(3) 0.3799(2) 0.7355(3) 0.0460(6) Uani 1 1 d .
H21A H 0.2994 0.4368 0.7246 0.069 Uiso 1 1 calc R
H21B H 0.4715 0.4299 0.7263 0.069 Uiso 1 1 calc R
H21C H 0.4072 0.3399 0.8258 0.069 Uiso 1 1 calc R
C22 C 0.2055(2) 0.2091(2) 0.6268(3) 0.0369(5) Uani 1 1 d .
H22A H 0.2169 0.1619 0.7124 0.055 Uiso 1 1 calc R
H22B H 0.1789 0.1490 0.5502 0.055 Uiso 1 1 calc R
H22C H 0.1271 0.2736 0.6184 0.055 Uiso 1 1 calc R

loop_
_atom_site_aniso_label
_atom_site_aniso_U_11
_atom_site_aniso_U_22
_atom_site_aniso_U_33
_atom_site_aniso_U_23
_atom_site_aniso_U_13
_atom_site_aniso_U_12
Se1 0.04364(14) 0.02757(12) 0.02442(11) 0.00459(8) 0.00417(9) 0.00231(10)
P1 0.0199(2) 0.0177(2) 0.0192(2) -0.00318(18) 0.00401(18) -0.00052(18)
C01 0.0267(10) 0.0245(10) 0.0249(9) -0.0085(8) -0.0031(8) 0.0042(8)
C1 0.0248(10) 0.0346(12) 0.0293(10) -0.0051(9) 0.0048(8) -0.0106(9)
C2 0.0304(11) 0.0214(10) 0.0310(10) 0.0032(8) 0.0117(9) 0.0068(8)
C11 0.0487(17) 0.107(3) 0.0446(16) 0.0251(17) 0.0068(13) -0.0386(18)
C12 0.0223(11) 0.0516(16) 0.080(2) -0.0186(15) 0.0118(12) -0.0077(11)
C21 0.0528(16) 0.0277(12) 0.0629(17) -0.0113(12) 0.0243(14) 0.0065(11)
C22 0.0275(11) 0.0378(13) 0.0485(14) 0.0040(11) 0.0155(10) 0.0073(10)

loop_
_atom_type_symbol
_atom_type_description
_atom_type_scat_dispersion_real
_atom_type_scat_dispersion_imag
_atom_type_scat_source
C C 0.0033 0.0016 'International Tables Vol C Tables 4.2.6.8 and 6.1.1.4'
H H 0.0000 0.0000 'International Tables Vol C Tables 4.2.6.8 and 6.1.1.4'
P P 0.1023 0.0942 'International Tables Vol C Tables 4.2.6.8 and 6.1.1.4'
Se Se -0.0929 2.2259 'International Tables Vol C Tables 4.2.6.8 and 6.1.1.4'

loop_
_geom_angle_atom_site_label_1
_geom_angle_atom_site_label_2
_geom_angle_atom_site_label_3
_geom_angle
_geom_angle_site_symmetry_1
C01 P1 C2 103.55(9) .
C01 P1 C1 107.80(10) .
C2 P1 C1 105.72(10) .
C01 P1 Se1 112.23(7) .
C2 P1 Se1 113.12(7) .
C1 P1 Se1 113.68(7) .
C01 C01 P1 114.52(18) 3_656
C11 C1 C12 111.3(2) .
C11 C1 P1 112.51(16) .
C12 C1 P1 113.27(17) .
C22 C2 C21 109.98(19) .
C22 C2 P1 111.61(15) .
C21 C2 P1 111.15(16) .

loop_
_geom_bond_atom_site_label_1
_geom_bond_atom_site_label_2
_geom_bond_distance
_geom_bond_site_symmetry_2
Se1 P1 2.1150(5) .
P1 C01 1.8222(19) .
P1 C2 1.831(2) .
P1 C1 1.835(2) .
C01 C01 1.520(4) 3_656
C1 C11 1.522(3) .
C1 C12 1.524(3) .
C2 C22 1.526(3) .
C2 C21 1.528(3) .

loop_
_geom_torsion_atom_site_label_1
_geom_torsion_atom_site_label_2
_geom_torsion_atom_site_label_3
_geom_torsion_atom_site_label_4
_geom_torsion
_geom_torsion_site_symmetry_4
C2 P1 C01 C01 -173.0(2) 3_656
C1 P1 C01 C01 75.2(2) 3_656
Se1 P1 C01 C01 -50.7(2) 3_656
C01 P1 C1 C11 50.2(2) .
C2 P1 C1 C11 -60.1(2) .
Se1 P1 C1 C11 175.2(2) .
C01 P1 C1 C12 -77.17(19) .
C2 P1 C1 C12 172.59(18) .
Se1 P1 C1 C12 47.91(19) .
C01 P1 C2 C22 62.95(18) .
C1 P1 C2 C22 176.18(16) .
Se1 P1 C2 C22 -58.80(17) .
C01 P1 C2 C21 -173.87(17) .
C1 P1 C2 C21 -60.63(18) .
Se1 P1 C2 C21 64.39(17) .
